data_1553383
loop_
_publ_author_name
'Pang, Xiaoyan'
'Lin, Xiuping'
'Yang, Jie'
'Zhou, Xuefeng'
'Yang, Bin'
'Wang, Junfeng'
'Liu, Yonghong'

_publ_section_title
;
 Spiro-Phthalides and Isocoumarins Isolated from the Marine-Sponge-Derived
 Fungus Setosphaeria sp. SCSIO41009.
;
_journal_issue 8
_journal_name_full 'Journal of natural products'
_journal_page_first 1860
_journal_page_last 1868
_journal_paper_doi 10.1021/acs.jnatprod.8b00345
_journal_volume 81
_journal_year 2018
_chemical_formula_moiety 'C11 H14 O5'
_chemical_formula_sum 'C11 H14 O5'
_chemical_formula_weight 226.22
_space_group_crystal_system monoclinic
_space_group_IT_number 14
_space_group_name_Hall '-P 2yn'
_space_group_name_H-M_alt 'P 1 21/n 1'
_atom_sites_solution_hydrogens geom
_atom_sites_solution_primary direct
_audit_creation_date 2017-10-23
_audit_creation_method
;
Olex2 1.2
(compiled 2016.02.19 svn.r3266 for OlexSys, GUI svn.r5155)
;
_cell_angle_alpha 90
_cell_angle_beta 91.894(13)
_cell_angle_gamma 90
_cell_formula_units_Z 4
_cell_length_a 4.2311(6)
_cell_length_b 13.8888(18)
_cell_length_c 18.560(2)
_cell_measurement_reflns_used 962
_cell_measurement_temperature 150.00(10)
_cell_measurement_theta_max 74.1780
_cell_measurement_theta_min 4.7740
_cell_volume 1090.1(2)
_computing_cell_refinement 'CrysAlisPro 1.171.38.43 (Rigaku OD, 2015)'
_computing_data_collection 'CrysAlisPro 1.171.38.43 (Rigaku OD, 2015)'
_computing_data_reduction 'CrysAlisPro 1.171.38.43 (Rigaku OD, 2015)'
_computing_molecular_graphics 'Olex2 (Dolomanov et al., 2009)'
_computing_publication_material 'Olex2 (Dolomanov et al., 2009)'
_computing_structure_refinement 'ShelXL (Sheldrick, 2015)'
_computing_structure_solution 'ShelXT (Sheldrick, 2015)'
_diffrn_ambient_environment N~2~
_diffrn_ambient_temperature 150.00(10)
_diffrn_detector 'CCD plate'
_diffrn_detector_area_resol_mean 21.1652
_diffrn_detector_type AtlasS2
_diffrn_measured_fraction_theta_full 0.991
_diffrn_measured_fraction_theta_max 0.947
_diffrn_measurement_details
;
List of Runs (angles in degrees, time in seconds):

  # Type    Start    End  Width  t~exp~   \w     \q     \k     \f   Frames
--------------------------------------------------------------------------
  1  \w     24.00 114.00   1.00    1.00    --   43.31  37.00-120.00   90
  2  \w     84.00 169.00   1.00    1.00    --  108.63  77.00 -60.00   85
  3  \w    113.00 144.00   1.00    1.00    --  108.63  15.00  30.00   31
  4  \w     88.00 157.00   1.00    1.00    --  108.63  30.00-120.00   69
  5  \w     39.00 139.00   1.00    1.00    --  108.63 -77.00-180.00  100
  6  \w     40.00  99.00   1.00    1.00    --  108.63-125.00  90.00   59
  7  \w   -110.00 -24.00   1.00    1.00    --  -38.50 -37.00 -30.00   86
;
_diffrn_measurement_device 'four-circle diffractometer'
_diffrn_measurement_device_type 'SuperNova, Dual, Cu at zero, AtlasS2'
_diffrn_measurement_method '\w scans'
_diffrn_orient_matrix_type 'CrysAlisPro convention (1999,Acta A55,543-557)'
_diffrn_orient_matrix_UB_11 0.0271285000
_diffrn_orient_matrix_UB_12 0.0358149000
_diffrn_orient_matrix_UB_13 -0.0781144000
_diffrn_orient_matrix_UB_21 -0.1147555000
_diffrn_orient_matrix_UB_22 0.1006422000
_diffrn_orient_matrix_UB_23 0.0228122000
_diffrn_orient_matrix_UB_31 0.3439817000
_diffrn_orient_matrix_UB_32 0.0306024000
_diffrn_orient_matrix_UB_33 0.0165867000
_diffrn_radiation_monochromator mirror
_diffrn_radiation_probe x-ray
_diffrn_radiation_type CuK\a
_diffrn_radiation_wavelength 1.54184
_diffrn_reflns_av_R_equivalents 0.0430
_diffrn_reflns_av_unetI/netI 0.0451
_diffrn_reflns_Laue_measured_fraction_full 0.991
_diffrn_reflns_Laue_measured_fraction_max 0.947
_diffrn_reflns_limit_h_max 5
_diffrn_reflns_limit_h_min -4
_diffrn_reflns_limit_k_max 16
_diffrn_reflns_limit_k_min -12
_diffrn_reflns_limit_l_max 23
_diffrn_reflns_limit_l_min -21
_diffrn_reflns_number 3531
_diffrn_reflns_point_group_measured_fraction_full 0.991
_diffrn_reflns_point_group_measured_fraction_max 0.947
_diffrn_reflns_theta_full 67.684
_diffrn_reflns_theta_max 75.274
_diffrn_reflns_theta_min 3.976
_diffrn_source 'micro-focus sealed X-ray tube'
_diffrn_source_type 'SuperNova (Cu) X-ray Source'
_exptl_absorpt_coefficient_mu 0.924
_exptl_absorpt_correction_T_max 1.00000
_exptl_absorpt_correction_T_min 0.70416
_exptl_absorpt_correction_type multi-scan
_exptl_absorpt_process_details
;
CrysAlisPro 1.171.38.43 (Rigaku Oxford Diffraction, 2015)
Empirical absorption correction using spherical harmonics,
 implemented in SCALE3 ABSPACK scaling algorithm.
;
_exptl_crystal_colour colourless
_exptl_crystal_colour_primary colourless
_exptl_crystal_density_diffrn 1.378
_exptl_crystal_description block
_exptl_crystal_F_000 480
_exptl_crystal_size_max 0.75
_exptl_crystal_size_mid 0.35
_exptl_crystal_size_min 0.12
_refine_diff_density_max 0.270
_refine_diff_density_min -0.358
_refine_diff_density_rms 0.074
_refine_ls_extinction_method none
_refine_ls_goodness_of_fit_ref 1.113
_refine_ls_hydrogen_treatment constr
_refine_ls_matrix_type full
_refine_ls_number_parameters 148
_refine_ls_number_reflns 2144
_refine_ls_number_restraints 0
_refine_ls_restrained_S_all 1.113
_refine_ls_R_factor_all 0.0844
_refine_ls_R_factor_gt 0.0673
_refine_ls_shift/su_max 0.000
_refine_ls_shift/su_mean 0.000
_refine_ls_structure_factor_coef Fsqd
_refine_ls_weighting_details 'w=1/[\s^2^(Fo^2^)+(0.1192P)^2^+0.4678P] where P=(Fo^2^+2Fc^2^)/3'
_refine_ls_weighting_scheme calc
_refine_ls_wR_factor_gt 0.1889
_refine_ls_wR_factor_ref 0.2162
_reflns_Friedel_coverage 0.000
_reflns_number_gt 1653
_reflns_number_total 2144
_reflns_threshold_expression 'I > 2\s(I)'
_cod_data_source_file np8b00345_si_003.cif
_cod_data_source_block 17090509
_cod_database_code 1553383
_chemical_oxdiff_formula CHO
_chemical_oxdiff_usercomment P52-58
_shelx_space_group_comment
;
The symmetry employed for this shelxl refinement is uniquely defined
by the following loop, which should always be used as a source of
symmetry information in preference to the above space-group names.
They are only intended as comments.
;
_reflns_odcompleteness_completeness 98.97
_reflns_odcompleteness_iscentric 1
_reflns_odcompleteness_theta 66.97
_olex2_refinement_description
;
1. Fixed Uiso
 At 1.2 times of:
  All C(H) groups, All C(H,H) groups
 At 1.5 times of:
  All C(H,H,H) groups, All O(H) groups
2.a Secondary CH2 refined with riding coordinates:
 C7(H7A,H7B), C8(H8A,H8B), C9(H9A,H9B)
2.b Aromatic/amide H refined with riding coordinates:
 C3(H3)
2.c Idealised Me refined as rotating group:
 C12(H12A,H12B,H12C), C11(H11A,H11B,H11C)
2.d Idealised tetrahedral OH refined as rotating group:
 O5(H5)
;
_shelx_shelxl_version_number 2014/7
_olex2_submission_special_instructions 'No special instructions were received'
_oxdiff_exptl_absorpt_empirical_details
;
Empirical correction (ABSPACK) includes:
- Absorption correction using spherical harmonics
- Frame scaling
;
_oxdiff_exptl_absorpt_empirical_full_max 1.899
_oxdiff_exptl_absorpt_empirical_full_min 0.426

loop_
_space_group_symop_operation_xyz
'x, y, z'
'-x+1/2, y+1/2, -z+1/2'
'-x, -y, -z'
'x-1/2, -y-1/2, z-1/2'

loop_
_atom_site_label
_atom_site_type_symbol
_atom_site_fract_x
_atom_site_fract_y
_atom_site_fract_z
_atom_site_U_iso_or_equiv
_atom_site_adp_type
_atom_site_occupancy
_atom_site_site_symmetry_order
_atom_site_calc_flag
_atom_site_refinement_flags_posn
O1 O 0.2878(5) 0.37029(14) 0.84068(10) 0.0331(5) Uani 1 1 d .
O3 O 0.5336(5) 0.65322(14) 0.85844(10) 0.0350(5) Uani 1 1 d .
O4 O 0.7659(5) 0.50016(15) 0.57112(11) 0.0406(6) Uani 1 1 d .
O5 O 1.0391(5) 0.62224(16) 0.52606(11) 0.0416(6) Uani 1 1 d .
H5 H 1.0960 0.5802 0.4983 0.062 Uiso 1 1 calc GR
O2 O 0.0362(5) 0.37048(16) 0.94352(11) 0.0432(6) Uani 1 1 d .
C4 C 0.4484(6) 0.55998(19) 0.85833(13) 0.0287(6) Uani 1 1 d .
C5 C 0.5528(6) 0.50757(19) 0.79611(13) 0.0279(6) Uani 1 1 d .
C7 C 0.7431(6) 0.5580(2) 0.73970(14) 0.0298(6) Uani 1 1 d .
H7A H 0.8683 0.5107 0.7149 0.036 Uiso 1 1 calc R
H7B H 0.8876 0.6030 0.7634 0.036 Uiso 1 1 calc R
C6 C 0.4648(6) 0.4160(2) 0.78997(14) 0.0310(6) Uani 1 1 d .
C8 C 0.5357(6) 0.6123(2) 0.68442(14) 0.0307(6) Uani 1 1 d .
H8A H 0.3796 0.5682 0.6638 0.037 Uiso 1 1 calc R
H8B H 0.4230 0.6628 0.7090 0.037 Uiso 1 1 calc R
C2 C 0.1897(6) 0.4185(2) 0.90247(14) 0.0324(6) Uani 1 1 d .
C10 C 0.8418(6) 0.5853(2) 0.57172(13) 0.0323(6) Uani 1 1 d .
C3 C 0.2767(6) 0.5165(2) 0.90968(14) 0.0317(6) Uani 1 1 d .
H3 H 0.2160 0.5514 0.9497 0.038 Uiso 1 1 calc R
C9 C 0.7190(6) 0.6572(2) 0.62354(14) 0.0311(6) Uani 1 1 d .
H9A H 0.5821 0.7021 0.5974 0.037 Uiso 1 1 calc R
H9B H 0.8957 0.6935 0.6442 0.037 Uiso 1 1 calc R
C12 C 0.4444(8) 0.7110(2) 0.91927(16) 0.0429(8) Uani 1 1 d .
H12A H 0.5129 0.7762 0.9125 0.064 Uiso 1 1 calc GR
H12B H 0.5424 0.6855 0.9626 0.064 Uiso 1 1 calc GR
H12C H 0.2188 0.7096 0.9231 0.064 Uiso 1 1 calc GR
C11 C 0.5350(8) 0.3475(2) 0.73013(16) 0.0404(7) Uani 1 1 d .
H11A H 0.7078 0.3064 0.7449 0.061 Uiso 1 1 calc GR
H11B H 0.5907 0.3832 0.6881 0.061 Uiso 1 1 calc GR
H11C H 0.3513 0.3090 0.7191 0.061 Uiso 1 1 calc GR

loop_
_atom_site_aniso_label
_atom_site_aniso_U_11
_atom_site_aniso_U_22
_atom_site_aniso_U_33
_atom_site_aniso_U_23
_atom_site_aniso_U_13
_atom_site_aniso_U_12
O1 0.0405(10) 0.0339(10) 0.0255(10) 0.0011(8) 0.0096(7) -0.0012(8)
O3 0.0490(11) 0.0297(10) 0.0268(10) -0.0039(8) 0.0087(8) -0.0048(8)
O4 0.0547(13) 0.0366(11) 0.0312(10) -0.0001(8) 0.0144(9) -0.0107(9)
O5 0.0552(13) 0.0409(12) 0.0296(10) 0.0010(9) 0.0168(9) -0.0065(10)
O2 0.0550(13) 0.0433(12) 0.0323(11) 0.0037(9) 0.0170(9) -0.0076(10)
C4 0.0325(13) 0.0299(13) 0.0239(12) 0.0008(10) 0.0032(10) 0.0025(10)
C5 0.0300(12) 0.0300(13) 0.0239(12) 0.0023(10) 0.0043(10) 0.0039(10)
C7 0.0281(12) 0.0371(14) 0.0246(12) 0.0018(10) 0.0056(9) 0.0011(10)
C6 0.0308(12) 0.0379(14) 0.0245(12) 0.0026(11) 0.0053(9) 0.0033(11)
C8 0.0297(12) 0.0368(15) 0.0260(13) 0.0010(11) 0.0078(10) 0.0025(11)
C2 0.0371(14) 0.0353(15) 0.0254(13) 0.0018(11) 0.0077(10) -0.0001(11)
C10 0.0339(13) 0.0404(15) 0.0228(12) 0.0064(11) 0.0048(10) -0.0032(11)
C3 0.0374(14) 0.0344(15) 0.0237(12) -0.0008(11) 0.0069(10) 0.0012(11)
C9 0.0361(13) 0.0297(13) 0.0278(13) 0.0061(11) 0.0059(10) 0.0005(11)
C12 0.067(2) 0.0332(16) 0.0290(15) -0.0090(12) 0.0092(14) -0.0004(14)
C11 0.0545(18) 0.0329(15) 0.0345(15) -0.0034(12) 0.0128(13) -0.0007(13)

loop_
_atom_type_symbol
_atom_type_description
_atom_type_scat_dispersion_real
_atom_type_scat_dispersion_imag
_atom_type_scat_source
C C 0.0181 0.0091 'International Tables Vol C Tables 4.2.6.8 and 6.1.1.4'
H H 0.0000 0.0000 'International Tables Vol C Tables 4.2.6.8 and 6.1.1.4'
O O 0.0492 0.0322 'International Tables Vol C Tables 4.2.6.8 and 6.1.1.4'

loop_
_geom_angle_atom_site_label_1
_geom_angle_atom_site_label_2
_geom_angle_atom_site_label_3
_geom_angle
C6 O1 C2 121.4(2)
C4 O3 C12 117.3(2)
C10 O5 H5 109.5
O3 C4 C5 113.4(2)
O3 C4 C3 125.2(2)
C3 C4 C5 121.4(3)
C4 C5 C7 120.2(2)
C6 C5 C4 117.3(2)
C6 C5 C7 122.5(2)
C5 C7 H7A 109.0
C5 C7 H7B 109.0
C5 C7 C8 112.7(2)
H7A C7 H7B 107.8
C8 C7 H7A 109.0
C8 C7 H7B 109.0
O1 C6 C11 109.8(2)
C5 C6 O1 122.7(2)
C5 C6 C11 127.5(2)
C7 C8 H8A 108.8
C7 C8 H8B 108.8
H8A C8 H8B 107.7
C9 C8 C7 113.9(2)
C9 C8 H8A 108.8
C9 C8 H8B 108.8
O1 C2 C3 117.0(2)
O2 C2 O1 115.4(3)
O2 C2 C3 127.7(3)
O4 C10 O5 122.9(3)
O4 C10 C9 123.7(2)
O5 C10 C9 113.4(3)
C4 C3 C2 120.3(2)
C4 C3 H3 119.9
C2 C3 H3 119.9
C8 C9 H9A 108.8
C8 C9 H9B 108.8
C10 C9 C8 113.6(2)
C10 C9 H9A 108.8
C10 C9 H9B 108.8
H9A C9 H9B 107.7
O3 C12 H12A 109.5
O3 C12 H12B 109.5
O3 C12 H12C 109.5
H12A C12 H12B 109.5
H12A C12 H12C 109.5
H12B C12 H12C 109.5
C6 C11 H11A 109.5
C6 C11 H11B 109.5
C6 C11 H11C 109.5
H11A C11 H11B 109.5
H11A C11 H11C 109.5
H11B C11 H11C 109.5

loop_
_geom_bond_atom_site_label_1
_geom_bond_atom_site_label_2
_geom_bond_distance
O1 C6 1.377(3)
O1 C2 1.403(3)
O3 C4 1.344(3)
O3 C12 1.445(3)
O4 C10 1.225(4)
O5 H5 0.8200
O5 C10 1.313(3)
O2 C2 1.217(3)
C4 C5 1.447(3)
C4 C3 1.359(4)
C5 C7 1.513(3)
C5 C6 1.329(4)
C7 H7A 0.9700
C7 H7B 0.9700
C7 C8 1.527(4)
C6 C11 1.500(4)
C8 H8A 0.9700
C8 H8B 0.9700
C8 C9 1.525(3)
C2 C3 1.415(4)
C10 C9 1.492(4)
C3 H3 0.9300
C9 H9A 0.9700
C9 H9B 0.9700
C12 H12A 0.9600
C12 H12B 0.9600
C12 H12C 0.9600
C11 H11A 0.9600
C11 H11B 0.9600
C11 H11C 0.9600
